data_2103294
loop_
_publ_author_name
'Johansson, Maria H.'
'Otto, Stefanus'
'Oskarsson, \%Ake'

_publ_section_title
;
 Structures of <i>trans</i>-[PtCl~2~(PBz~3~)~2~],
 <i>trans</i>-[PtI~2~(PBz~3~)~2~],
 <i>trans</i>-[Pt(NCS)~2~(PBz~3~)~2~]&#x00B7;0.5C~6~H~6~ and
 <i>trans</i>-[PdI~2~(PBz~3~)~2~]
;
_journal_issue 2
_journal_name_full 'Acta Crystallographica Section B'
_journal_page_first 244
_journal_page_last 250
_journal_paper_doi 10.1107/S0108768101021395
_journal_volume 58
_journal_year 2002
_chemical_formula_moiety '[PdI2(PBz3)2]'
_chemical_formula_sum 'C42 H42 I2 P2 Pd'
_chemical_formula_weight 968.90
_chemical_name_common trans-diiodobis(tribenzylphosphine)palladium(II)
_chemical_name_systematic
;
 ?
;
_space_group_IT_number 7
_symmetry_cell_setting monoclinic
_symmetry_space_group_name_Hall 'P -2yac'
_symmetry_space_group_name_H-M 'P 1 n 1'
_atom_sites_solution_hydrogens geom
_atom_sites_solution_primary direct
_atom_sites_solution_secondary difmap
_audit_creation_method SHELXL-97
_cell_angle_alpha 90.00
_cell_angle_beta 104.88(3)
_cell_angle_gamma 90.00
_cell_formula_units_Z 2
_cell_length_a 11.274(2)
_cell_length_b 9.994(2)
_cell_length_c 18.073(4)
_cell_measurement_reflns_used 3723
_cell_measurement_temperature 293(2)
_cell_measurement_theta_max 23.4
_cell_measurement_theta_min 2.3
_cell_volume 1968.0(7)
_computing_cell_refinement 'Bruker SMART'
_computing_data_collection 'Bruker SMART'
_computing_data_reduction 'Bruker SAINT'
_computing_molecular_graphics 'Bruker SHELXTL'
_computing_publication_material 'Bruker SHELXTL'
_computing_structure_refinement 'SHELXL-97 (Sheldrick, 1997)'
_computing_structure_solution 'SHELXS-97 (Sheldrick, 1990)'
_diffrn_ambient_temperature 293(2)
_diffrn_measured_fraction_theta_full 0.998
_diffrn_measured_fraction_theta_max 0.998
_diffrn_measurement_device_type 'Bruker SMART CCD'
_diffrn_measurement_method '\w scans'
_diffrn_radiation_monochromator graphite
_diffrn_radiation_source 'rotating anode'
_diffrn_radiation_type MoK\a
_diffrn_radiation_wavelength 0.71073
_diffrn_reflns_av_R_equivalents 0.0920
_diffrn_reflns_av_sigmaI/netI 0.1327
_diffrn_reflns_limit_h_max 15
_diffrn_reflns_limit_h_min -15
_diffrn_reflns_limit_k_max 13
_diffrn_reflns_limit_k_min -13
_diffrn_reflns_limit_l_max 22
_diffrn_reflns_limit_l_min -24
_diffrn_reflns_number 17698
_diffrn_reflns_theta_full 29.13
_diffrn_reflns_theta_max 29.13
_diffrn_reflns_theta_min 2.04
_diffrn_standards_decay_% 0.00
_exptl_absorpt_coefficient_mu 2.149
_exptl_absorpt_correction_T_max 0.698
_exptl_absorpt_correction_T_min 0.398
_exptl_absorpt_correction_type empirical
_exptl_absorpt_process_details 'absorption corrections using SADABS (Sheldrick, 1999)'
_exptl_crystal_colour red
_exptl_crystal_density_diffrn 1.635
_exptl_crystal_density_method 'not measured'
_exptl_crystal_description rectangle
_exptl_crystal_F_000 952
_exptl_crystal_size_max 0.40
_exptl_crystal_size_mid 0.20
_exptl_crystal_size_min 0.08
_refine_diff_density_max 0.577
_refine_diff_density_min -0.843
_refine_ls_abs_structure_details 'Flack H D (1983), Acta Cryst. A39, 876-881'
_refine_ls_abs_structure_Flack 0.08(3)
_refine_ls_extinction_method none
_refine_ls_goodness_of_fit_ref 0.852
_refine_ls_hydrogen_treatment 'H, riding model'
_refine_ls_matrix_type full
_refine_ls_number_parameters 424
_refine_ls_number_reflns 8765
_refine_ls_number_restraints 2
_refine_ls_restrained_S_all 0.852
_refine_ls_R_factor_all 0.1234
_refine_ls_R_factor_gt 0.0511
_refine_ls_shift/su_max 0.000
_refine_ls_shift/su_mean 0.000
_refine_ls_structure_factor_coef Fsqd
_refine_ls_weighting_details 'calc w=1/[\s^2^(Fo^2^)+(0.0576P)^2^] where P=(Fo^2^+2Fc^2^)/3'
_refine_ls_weighting_scheme calc
_refine_ls_wR_factor_gt 0.1061
_refine_ls_wR_factor_ref 0.1249
_reflns_number_gt 4496
_reflns_number_total 8765
_reflns_threshold_expression >2\s(I)
_cod_data_source_file ns0007.cif
_cod_data_source_block 4
_cod_depositor_comments
;
The following automatic conversions were performed:
'_symmetry_cell_setting' value 'Monoclinic' changed to 'monoclinic'
according to '/home/saulius/struct/CIF-dictionaries/cif_core.dic'
dictionary named 'cif_core.dic' version 2.4.1 from 2010-06-29.

Automatic conversion script
Id: cif_fix_enum 1527 2010-12-29 10:47:43Z saulius 

The following automatic conversions were performed:

'_symmetry_cell_setting' value 'Monoclinic' changed to 'monoclinic'
according to /home/saulius/struct/CIF-dictionaries/cif_core.dic
dictionary named 'cif_core.dic' version 2.4.1 from 2010-06-29.

Automatic conversion script
Id: cif_fix_values 1715 2011-07-08 13:25:40Z adriana 
;
_cod_original_cell_volume 1968.1(7)
_cod_original_sg_symbol_H-M Pn
_cod_database_code 2103294
_cod_database_fobs_code 2103294

loop_
_symmetry_equiv_pos_as_xyz
'x, y, z'
'x+1/2, -y, z+1/2'

loop_
_atom_site_label
_atom_site_fract_x
_atom_site_fract_y
_atom_site_fract_z
_atom_site_U_iso_or_equiv
_atom_site_adp_type
_atom_site_calc_flag
_atom_site_refinement_flags
_atom_site_occupancy
_atom_site_type_symbol
Pd 0.89150(7) 0.90322(8) 0.01356(5) 0.03781(15) Uani d . 1 Pd
I1 1.01170(5) 0.98790(9) 0.14824(3) 0.0645(2) Uani d . 1 I
I2 0.77098(5) 0.81664(8) -0.12052(3) 0.0612(2) Uani d . 1 I
P1 0.7002(2) 0.9399(3) 0.03957(15) 0.0413(6) Uani d . 1 P
P2 1.0832(2) 0.8667(3) -0.01249(14) 0.0424(6) Uani d . 1 P
C11 0.7010(10) 1.0095(11) 0.1339(6) 0.049(3) Uani d . 1 C
H11A 0.7471 0.9490 0.1728 0.059 Uiso calc R 1 H
H11B 0.7454 1.0937 0.1398 0.059 Uiso calc R 1 H
C111 0.5780(10) 1.0345(12) 0.1504(6) 0.047(3) Uani d . 1 C
C112 0.5151(10) 1.1491(13) 0.1268(6) 0.063(3) Uani d . 1 C
H112 0.5458 1.2094 0.0972 0.075 Uiso calc R 1 H
C113 0.4061(11) 1.1788(15) 0.1456(8) 0.075(4) Uani d . 1 C
H113 0.3646 1.2582 0.1291 0.090 Uiso calc R 1 H
C114 0.3615(12) 1.0916(18) 0.1879(8) 0.077(4) Uani d . 1 C
H114 0.2890 1.1120 0.2009 0.093 Uiso calc R 1 H
C115 0.4200(14) 0.9721(16) 0.2129(8) 0.082(4) Uani d . 1 C
H115 0.3882 0.9130 0.2426 0.098 Uiso calc R 1 H
C116 0.5286(11) 0.9426(14) 0.1920(6) 0.064(3) Uani d . 1 C
H116 0.5678 0.8612 0.2061 0.076 Uiso calc R 1 H
C12 0.6067(9) 0.7885(11) 0.0336(6) 0.052(3) Uani d . 1 C
H12A 0.5252 0.8163 0.0357 0.062 Uiso calc R 1 H
H12B 0.5986 0.7500 -0.0168 0.062 Uiso calc R 1 H
C121 0.6455(9) 0.6791(10) 0.0904(6) 0.048(3) Uani d . 1 C
C122 0.5566(11) 0.6010(10) 0.1115(7) 0.053(3) Uani d . 1 C
H122 0.4744 0.6228 0.0916 0.064 Uiso calc R 1 H
C123 0.5848(13) 0.4944(12) 0.1598(8) 0.069(4) Uani d . 1 C
H123 0.5222 0.4444 0.1712 0.083 Uiso calc R 1 H
C124 0.7027(15) 0.4611(12) 0.1910(8) 0.073(4) Uani d . 1 C
H124 0.7222 0.3896 0.2249 0.088 Uiso calc R 1 H
C125 0.7933(11) 0.5337(13) 0.1724(7) 0.067(3) Uani d . 1 C
H125 0.8748 0.5098 0.1933 0.081 Uiso calc R 1 H
C126 0.7671(11) 0.6425(13) 0.1228(6) 0.066(3) Uani d . 1 C
H126 0.8306 0.6908 0.1113 0.079 Uiso calc R 1 H
C13 0.5887(9) 1.0378(11) -0.0326(6) 0.049(3) Uani d . 1 C
H13A 0.5591 0.9803 -0.0768 0.059 Uiso calc R 1 H
H13B 0.5193 1.0561 -0.0117 0.059 Uiso calc R 1 H
C131 0.6262(9) 1.1689(12) -0.0616(6) 0.052(3) Uani d . 1 C
C132 0.5881(13) 1.1930(14) -0.1385(8) 0.083(4) Uani d . 1 C
H132 0.5460 1.1266 -0.1709 0.100 Uiso calc R 1 H
C133 0.6111(16) 1.3142(17) -0.1691(10) 0.101(6) Uani d . 1 C
H133 0.5886 1.3265 -0.2219 0.121 Uiso calc R 1 H
C134 0.6657(14) 1.4141(14) -0.1233(11) 0.093(5) Uani d . 1 C
H134 0.6762 1.4976 -0.1434 0.112 Uiso calc R 1 H
C135 0.7045(15) 1.3909(14) -0.0481(11) 0.090(5) Uani d . 1 C
H135 0.7467 1.4579 -0.0163 0.108 Uiso calc R 1 H
C136 0.6842(11) 1.2725(14) -0.0167(7) 0.070(4) Uani d . 1 C
H136 0.7100 1.2614 0.0361 0.084 Uiso calc R 1 H
C21 1.0823(10) 0.7899(11) -0.1055(6) 0.052(3) Uani d . 1 C
H21A 1.0360 0.7071 -0.1101 0.063 Uiso calc R 1 H
H21B 1.0384 0.8492 -0.1457 0.063 Uiso calc R 1 H
C211 1.2064(10) 0.7590(12) -0.1198(6) 0.050(3) Uani d . 1 C
C212 1.2641(10) 0.6375(13) -0.0960(7) 0.058(3) Uani d . 1 C
H212 1.2289 0.5768 -0.0689 0.069 Uiso calc R 1 H
C213 1.3737(11) 0.6078(14) -0.1129(8) 0.074(4) Uani d . 1 C
H213 1.4118 0.5268 -0.0962 0.089 Uiso calc R 1 H
C214 1.4275(10) 0.6912(16) -0.1526(8) 0.071(4) Uani d . 1 C
H214 1.5021 0.6694 -0.1626 0.085 Uiso calc R 1 H
C215 1.3686(10) 0.8112(13) -0.1783(7) 0.061(3) Uani d . 1 C
H215 1.4030 0.8693 -0.2072 0.073 Uiso calc R 1 H
C216 1.2609(11) 0.8450(12) -0.1615(6) 0.057(3) Uani d . 1 C
H216 1.2238 0.9264 -0.1783 0.069 Uiso calc R 1 H
C22 1.1751(9) 1.0191(12) -0.0094(6) 0.056(3) Uani d . 1 C
H22A 1.1876 1.0570 0.0415 0.067 Uiso calc R 1 H
H22B 1.2551 0.9920 -0.0147 0.067 Uiso calc R 1 H
C221 1.1297(10) 1.1312(11) -0.0665(6) 0.049(3) Uani d . 1 C
C222 1.2074(13) 1.1878(13) -0.1027(7) 0.066(4) Uani d . 1 C
H222 1.2865 1.1545 -0.0958 0.079 Uiso calc R 1 H
C223 1.1674(17) 1.2978(14) -0.1508(9) 0.090(5) Uani d . 1 C
H223 1.2215 1.3387 -0.1749 0.108 Uiso calc R 1 H
C224 1.0529(18) 1.3453(16) -0.1627(9) 0.094(5) Uani d . 1 C
H224 1.0274 1.4178 -0.1951 0.113 Uiso calc R 1 H
C225 0.9746(13) 1.2861(15) -0.1268(9) 0.087(4) Uani d . 1 C
H225 0.8956 1.3199 -0.1342 0.105 Uiso calc R 1 H
C226 1.0091(12) 1.1783(12) -0.0803(8) 0.069(3) Uani d . 1 C
H226 0.9533 1.1365 -0.0579 0.083 Uiso calc R 1 H
C23 1.1953(9) 0.7716(12) 0.0607(6) 0.050(3) Uani d . 1 C
H23A 1.2659 0.7552 0.0406 0.060 Uiso calc R 1 H
H23B 1.2228 0.8298 0.1047 0.060 Uiso calc R 1 H
C231 1.1597(10) 0.6373(10) 0.0902(6) 0.048(3) Uani d . 1 C
C232 1.2352(12) 0.5920(13) 0.1587(7) 0.069(3) Uani d . 1 C
H232 1.3011 0.6441 0.1848 0.083 Uiso calc R 1 H
C233 1.2132(16) 0.4708(15) 0.1882(10) 0.087(5) Uani d . 1 C
H233 1.2628 0.4422 0.2349 0.105 Uiso calc R 1 H
C234 1.1193(15) 0.3922(15) 0.1495(9) 0.082(4) Uani d . 1 C
H234 1.1066 0.3091 0.1693 0.099 Uiso calc R 1 H
C235 1.0430(15) 0.4340(16) 0.0817(11) 0.100(5) Uani d . 1 C
H235 0.9774 0.3806 0.0566 0.120 Uiso calc R 1 H
C236 1.0636(12) 0.5585(13) 0.0496(8) 0.076(4) Uani d . 1 C
H236 1.0142 0.5865 0.0026 0.091 Uiso calc R 1 H

loop_
_atom_site_aniso_label
_atom_site_aniso_U_11
_atom_site_aniso_U_22
_atom_site_aniso_U_33
_atom_site_aniso_U_12
_atom_site_aniso_U_13
_atom_site_aniso_U_23
Pd 0.0339(3) 0.0443(3) 0.0350(3) -0.0036(3) 0.0086(2) -0.0021(3)
I1 0.0431(4) 0.1046(7) 0.0450(4) -0.0131(4) 0.0099(3) -0.0212(4)
I2 0.0432(4) 0.0947(6) 0.0456(4) -0.0128(4) 0.0112(3) -0.0200(4)
P1 0.0361(14) 0.0496(15) 0.0376(14) 0.0011(13) 0.0084(11) -0.0020(14)
P2 0.0379(14) 0.0491(14) 0.0404(15) 0.0008(13) 0.0103(11) -0.0003(14)
C11 0.049(6) 0.064(7) 0.030(6) -0.002(5) 0.003(5) -0.009(5)
C111 0.042(6) 0.064(7) 0.034(6) -0.002(6) 0.008(5) -0.017(5)
C112 0.054(7) 0.077(8) 0.064(8) -0.002(6) 0.027(6) -0.016(6)
C113 0.058(8) 0.085(10) 0.080(9) -0.006(7) 0.015(7) -0.015(8)
C114 0.053(7) 0.119(12) 0.060(8) -0.006(9) 0.015(6) -0.034(9)
C115 0.089(11) 0.106(11) 0.060(9) -0.042(9) 0.036(8) -0.020(8)
C116 0.067(8) 0.078(8) 0.047(7) -0.017(7) 0.017(6) 0.002(6)
C12 0.041(6) 0.065(7) 0.046(6) -0.001(6) 0.004(5) 0.008(6)
C121 0.043(6) 0.046(6) 0.058(7) -0.004(5) 0.017(5) 0.003(5)
C122 0.056(7) 0.043(6) 0.066(7) -0.007(5) 0.025(5) 0.003(6)
C123 0.069(8) 0.065(8) 0.073(9) -0.004(7) 0.017(7) 0.010(7)
C124 0.112(12) 0.041(6) 0.062(8) 0.004(7) 0.014(8) 0.008(6)
C125 0.064(8) 0.074(8) 0.057(7) 0.019(7) 0.003(6) 0.008(6)
C126 0.060(7) 0.084(9) 0.049(6) 0.002(6) 0.003(5) 0.015(6)
C13 0.043(6) 0.065(7) 0.037(6) 0.008(6) 0.006(5) 0.002(6)
C131 0.036(5) 0.069(8) 0.048(6) 0.008(5) 0.007(5) 0.003(6)
C132 0.092(10) 0.078(9) 0.072(9) -0.013(8) 0.007(7) 0.009(8)
C133 0.125(14) 0.085(11) 0.081(11) 0.001(9) 0.005(9) 0.035(9)
C134 0.092(12) 0.048(8) 0.134(15) 0.026(8) 0.018(10) 0.026(10)
C135 0.111(12) 0.058(8) 0.119(13) -0.019(8) 0.061(11) -0.015(9)
C136 0.075(8) 0.083(9) 0.053(7) -0.013(7) 0.017(6) -0.006(7)
C21 0.049(7) 0.059(7) 0.051(7) 0.005(6) 0.016(5) -0.002(6)
C211 0.043(6) 0.068(8) 0.042(6) 0.002(6) 0.017(5) -0.010(6)
C212 0.042(6) 0.064(7) 0.067(8) 0.002(6) 0.014(5) -0.007(6)
C213 0.051(7) 0.070(8) 0.091(10) 0.011(7) 0.002(7) -0.022(8)
C214 0.035(6) 0.101(10) 0.074(8) -0.008(7) 0.012(6) -0.049(8)
C215 0.047(7) 0.085(9) 0.056(7) -0.018(6) 0.023(5) -0.010(6)
C216 0.064(7) 0.065(7) 0.040(6) 0.006(6) 0.006(6) -0.013(6)
C22 0.034(6) 0.080(8) 0.054(7) -0.007(6) 0.015(5) -0.006(6)
C221 0.066(7) 0.047(6) 0.036(6) -0.009(6) 0.016(5) -0.005(5)
C222 0.077(9) 0.060(8) 0.066(8) -0.021(7) 0.028(7) -0.004(6)
C223 0.139(15) 0.061(8) 0.085(10) -0.031(9) 0.058(10) -0.008(8)
C224 0.121(14) 0.072(10) 0.088(11) 0.008(10) 0.025(10) 0.013(9)
C225 0.079(9) 0.078(9) 0.107(11) 0.019(8) 0.027(8) 0.037(9)
C226 0.081(9) 0.060(8) 0.080(9) 0.003(7) 0.043(7) 0.000(7)
C23 0.040(6) 0.064(7) 0.047(6) 0.001(5) 0.010(5) 0.006(6)
C231 0.056(6) 0.045(6) 0.046(6) 0.010(5) 0.018(5) -0.002(5)
C232 0.090(9) 0.065(7) 0.050(7) 0.008(7) 0.013(6) 0.007(6)
C233 0.095(11) 0.087(10) 0.083(10) 0.020(9) 0.028(9) 0.032(9)
C234 0.088(11) 0.078(10) 0.090(11) 0.019(9) 0.041(9) 0.024(9)
C235 0.100(12) 0.074(9) 0.131(15) -0.026(9) 0.037(11) -0.005(10)
C236 0.068(8) 0.070(8) 0.083(9) -0.012(7) 0.005(7) 0.015(7)

loop_
_atom_type_symbol
_atom_type_description
_atom_type_scat_dispersion_real
_atom_type_scat_dispersion_imag
_atom_type_scat_source
C C 0.0033 0.0016 'International Tables Vol C Tables 4.2.6.8 and 6.1.1.4'
H H 0.0000 0.0000 'International Tables Vol C Tables 4.2.6.8 and 6.1.1.4'
P P 0.1023 0.0942 'International Tables Vol C Tables 4.2.6.8 and 6.1.1.4'
Pd Pd -0.9988 1.0072 'International Tables Vol C Tables 4.2.6.8 and 6.1.1.4'
I I -0.4742 1.8119 'International Tables Vol C Tables 4.2.6.8 and 6.1.1.4'

loop_
_geom_angle_atom_site_label_1
_geom_angle_atom_site_label_2
_geom_angle_atom_site_label_3
_geom_angle
P1 Pd P2 179.94(14)
P1 Pd I2 87.23(7)
P2 Pd I2 92.80(7)
P1 Pd I1 92.65(7)
P2 Pd I1 87.32(7)
I2 Pd I1 179.50(5)
C12 P1 C11 103.5(5)
C12 P1 C13 96.8(5)
C11 P1 C13 107.2(5)
C12 P1 Pd 113.8(4)
C11 P1 Pd 117.2(4)
C13 P1 Pd 115.8(4)
C22 P2 C23 97.4(5)
C22 P2 C21 104.2(5)
C23 P2 C21 106.4(5)
C22 P2 Pd 113.9(4)
C23 P2 Pd 115.6(3)
C21 P2 Pd 117.1(4)
C111 C11 P1 117.3(7)
C112 C111 C116 118.6(11)
C112 C111 C11 120.6(11)
C116 C111 C11 120.8(11)
C111 C112 C113 121.8(13)
C114 C113 C112 119.1(13)
C113 C114 C115 122.1(13)
C114 C115 C116 118.0(13)
C111 C116 C115 120.3(13)
C121 C12 P1 120.2(7)
C126 C121 C122 115.8(10)
C126 C121 C12 124.5(10)
C122 C121 C12 119.6(9)
C123 C122 C121 123.1(11)
C124 C123 C122 120.3(13)
C123 C124 C125 119.1(12)
C124 C125 C126 121.7(11)
C125 C126 C121 119.9(12)
C131 C13 P1 120.3(7)
C132 C131 C136 116.5(12)
C132 C131 C13 117.5(11)
C136 C131 C13 125.6(10)
C131 C132 C133 121.3(14)
C134 C133 C132 120.5(15)
C135 C134 C133 118.5(14)
C134 C135 C136 122.0(14)
C135 C136 C131 121.1(13)
C211 C21 P2 116.7(8)
C216 C211 C212 118.2(10)
C216 C211 C21 121.6(10)
C212 C211 C21 120.1(11)
C213 C212 C211 119.5(12)
C214 C213 C212 122.6(12)
C213 C214 C215 118.1(11)
C216 C215 C214 120.9(12)
C215 C216 C211 120.7(11)
C221 C22 P2 120.1(7)
C222 C221 C226 119.8(12)
C222 C221 C22 119.5(11)
C226 C221 C22 120.7(10)
C221 C222 C223 119.0(14)
C224 C223 C222 121.3(14)
C223 C224 C225 119.1(14)
C224 C225 C226 121.5(14)
C225 C226 C221 119.2(12)
C231 C23 P2 120.5(7)
C232 C231 C236 120.3(10)
C232 C231 C23 116.1(10)
C236 C231 C23 123.4(9)
C233 C232 C231 120.3(13)
C234 C233 C232 120.3(14)
C233 C234 C235 120.8(14)
C234 C235 C236 120.2(14)
C231 C236 C235 118.0(12)

loop_
_geom_bond_atom_site_label_1
_geom_bond_atom_site_label_2
_geom_bond_distance
Pd P1 2.351(3)
Pd P2 2.356(3)
Pd I2 2.6030(12)
Pd I1 2.6045(12)
P1 C12 1.832(11)
P1 C11 1.840(10)
P1 C13 1.843(10)
P2 C22 1.834(12)
P2 C23 1.842(10)
P2 C21 1.845(11)
C11 C111 1.513(15)
C111 C112 1.357(16)
C111 C116 1.390(16)
C112 C113 1.389(16)
C113 C114 1.339(19)
C114 C115 1.382(19)
C115 C116 1.402(18)
C12 C121 1.487(14)
C121 C126 1.395(14)
C121 C122 1.398(14)
C122 C123 1.362(16)
C123 C124 1.346(18)
C124 C125 1.364(18)
C125 C126 1.392(16)
C13 C131 1.511(15)
C131 C132 1.367(16)
C131 C136 1.373(16)
C132 C133 1.383(18)
C133 C134 1.34(2)
C134 C135 1.34(2)
C135 C136 1.356(19)
C21 C211 1.519(15)
C211 C216 1.386(15)
C211 C212 1.393(16)
C212 C213 1.380(17)
C213 C214 1.341(18)
C214 C215 1.392(17)
C215 C216 1.367(15)
C22 C221 1.520(15)
C221 C222 1.345(16)
C221 C226 1.399(16)
C222 C223 1.40(2)
C223 C224 1.34(2)
C224 C225 1.36(2)
C225 C226 1.360(17)
C23 C231 1.536(15)
C231 C232 1.386(15)
C231 C236 1.387(15)
C232 C233 1.372(18)
C233 C234 1.36(2)
C234 C235 1.37(2)
C235 C236 1.417(19)

loop_
_geom_torsion_atom_site_label_1
_geom_torsion_atom_site_label_2
_geom_torsion_atom_site_label_3
_geom_torsion_atom_site_label_4
_geom_torsion
I1 Pd P1 C11 0.8(4)
I1 Pd P1 C12 -120.1(4)
I1 Pd P1 C13 129.0(4)
I1 Pd P2 C21 176.5(4)
I1 Pd P2 C22 -61.6(4)
I1 Pd P2 C23 49.9(4)
I2 Pd P1 C11 -179.7(4)
I2 Pd P1 C12 59.4(4)
I2 Pd P1 C13 -51.5(4)
I2 Pd P2 C21 -3.0(4)
I2 Pd P2 C22 118.8(4)
I2 Pd P2 C23 -129.6(4)
Pd P1 C11 C111 179.4(7)
Pd P1 C12 C121 67.6(10)
Pd P1 C13 C131 -49.4(10)
Pd P2 C21 C211 -176.4(7)
Pd P2 C22 C221 -63.9(9)
Pd P2 C23 C231 51.0(10)
P1 C11 C111 C112 -83.7(12)
P1 C12 C121 C122 148.2(9)
P1 C13 C131 C132 136.9(10)
P2 C21 C211 C212 87.3(12)
P2 C22 C221 C222 -133.7(10)
P2 C23 C231 C232 -162.4(9)
